data_2225903
loop_
_publ_author_name
'Kushwaha, Atul Kumar'
'Roopan, S. Mohana'
'Khan, F. Nawaz'
'Hathwar, Venkatesha R.'
'Akkurt, Mehmet'

_publ_section_title
;
 1-[(2-Chloro-8-methylquinolin-3-yl)methyl]pyridin-2(1<i>H</i>)-one
;
_journal_coeditor_code IM2191
_journal_issue 5
_journal_name_full 'Acta Crystallographica Section E'
_journal_page_first o1049
_journal_paper_doi 10.1107/S1600536810012730
_journal_volume 66
_journal_year 2010
_chemical_formula_iupac 'C16 H13 Cl N2 O'
_chemical_formula_moiety 'C16 H13 Cl N2 O'
_chemical_formula_sum 'C16 H13 Cl N2 O'
_chemical_formula_weight 284.73
_chemical_name_systematic
;
1-[(2-Chloro-8-methylquinolin-3-yl)methyl]pyridin-2(1<i>H</i>)-one
;
_space_group_IT_number 14
_symmetry_cell_setting monoclinic
_symmetry_space_group_name_Hall '-P 2ybc'
_symmetry_space_group_name_H-M 'P 1 21/c 1'
_atom_sites_solution_hydrogens geom
_atom_sites_solution_primary direct
_atom_sites_solution_secondary difmap
_cell_angle_alpha 90
_cell_angle_beta 90.948(2)
_cell_angle_gamma 90
_cell_formula_units_Z 4
_cell_length_a 10.1513(2)
_cell_length_b 9.3917(2)
_cell_length_c 14.1430(2)
_cell_measurement_reflns_used 1116
_cell_measurement_temperature 295(2)
_cell_measurement_theta_max 20.96
_cell_measurement_theta_min 1.98
_cell_volume 1348.18(4)
_computing_cell_refinement 'CrysAlis Pro (Oxford Diffraction, 2009)'
_computing_data_collection 'CrysAlis Pro (Oxford Diffraction, 2009)'
_computing_data_reduction 'CrysAlis Pro (Oxford Diffraction, 2009)'
_computing_molecular_graphics 'ORTEP-3 for Windows (Farrugia, 1997)'
_computing_publication_material 'WinGX (Farrugia, 1999) and PLATON (Spek, 2009)'
_computing_structure_refinement 'SHELXL97 (Sheldrick, 2008)'
_computing_structure_solution 'SHELXS97 (Sheldrick, 2008)'
_diffrn_ambient_temperature 295(2)
_diffrn_measured_fraction_theta_full 0.999
_diffrn_measured_fraction_theta_max 0.999
_diffrn_measurement_device_type 'Oxford Xcalibur Eos (Nova) CCD detector'
_diffrn_measurement_method \w
_diffrn_radiation_monochromator graphite
_diffrn_radiation_source 'Enhance (Mo) X-ray Source'
_diffrn_radiation_type MoK\a
_diffrn_radiation_wavelength 0.71073
_diffrn_reflns_av_R_equivalents 0.0327
_diffrn_reflns_av_sigmaI/netI 0.0183
_diffrn_reflns_limit_h_max 12
_diffrn_reflns_limit_h_min -12
_diffrn_reflns_limit_k_max 11
_diffrn_reflns_limit_k_min -11
_diffrn_reflns_limit_l_max 17
_diffrn_reflns_limit_l_min -17
_diffrn_reflns_number 17649
_diffrn_reflns_reduction_process
;
;
_diffrn_reflns_theta_full 25.50
_diffrn_reflns_theta_max 25.50
_diffrn_reflns_theta_min 2.95
_exptl_absorpt_coefficient_mu 0.279
_exptl_absorpt_correction_T_max 0.946
_exptl_absorpt_correction_T_min 0.931
_exptl_absorpt_correction_type multi-scan
_exptl_absorpt_process_details '(CrysAlis Pro; Oxford Diffraction, 2009)'
_exptl_crystal_colour colourless
_exptl_crystal_density_diffrn 1.403
_exptl_crystal_density_method 'not measured'
_exptl_crystal_description block
_exptl_crystal_F_000 592
_exptl_crystal_size_max 0.260
_exptl_crystal_size_mid 0.240
_exptl_crystal_size_min 0.200
_refine_diff_density_max 0.164
_refine_diff_density_min -0.334
_refine_ls_extinction_method none
_refine_ls_goodness_of_fit_ref 1.099
_refine_ls_hydrogen_treatment constr
_refine_ls_matrix_type full
_refine_ls_number_parameters 182
_refine_ls_number_reflns 2511
_refine_ls_number_restraints 0
_refine_ls_restrained_S_all 1.099
_refine_ls_R_factor_all 0.0418
_refine_ls_R_factor_gt 0.0342
_refine_ls_shift/su_max 0.000
_refine_ls_shift/su_mean 0.000
_refine_ls_structure_factor_coef Fsqd
_refine_ls_weighting_details 'calc w = 1/[\s^2^(Fo^2^)+(0.0626P)^2^+0.0620P] where P=(Fo^2^+2Fc^2^)/3'
_refine_ls_weighting_scheme calc
_refine_ls_wR_factor_gt 0.0975
_refine_ls_wR_factor_ref 0.1001
_reflns_number_gt 2088
_reflns_number_total 2511
_reflns_threshold_expression I>2\s(I)
_cod_data_source_file im2191.cif
_cod_data_source_block I
_cod_original_cell_volume 1348.17(4)
_cod_original_sg_symbol_H-M 'P 21/c'
_cod_database_code 2225903
_cod_database_fobs_code 2225903

loop_
_symmetry_equiv_pos_site_id
_symmetry_equiv_pos_as_xyz
1 x,y,z
2 -x,1/2+y,1/2-z
3 -x,-y,-z
4 x,1/2-y,1/2+z

loop_
_atom_site_aniso_label
_atom_site_aniso_U_11
_atom_site_aniso_U_22
_atom_site_aniso_U_33
_atom_site_aniso_U_12
_atom_site_aniso_U_13
_atom_site_aniso_U_23
Cl1 0.0429(2) 0.0526(3) 0.0316(2) -0.0044(2) 0.0012(2) -0.0104(2)
O1 0.0446(7) 0.0512(7) 0.0485(7) 0.0098(6) 0.0006(5) 0.0002(5)
N1 0.0289(6) 0.0345(7) 0.0311(6) 0.0019(5) 0.0023(5) 0.0027(5)
N2 0.0289(6) 0.0350(7) 0.0354(7) -0.0063(5) 0.0027(5) -0.0005(5)
C1 0.0295(7) 0.0312(8) 0.0269(7) 0.0038(6) -0.0021(5) 0.0010(6)
C2 0.0258(7) 0.0286(7) 0.0298(7) 0.0023(6) 0.0000(5) 0.0022(6)
C3 0.0297(7) 0.0331(8) 0.0286(7) 0.0013(6) 0.0038(5) -0.0001(6)
C4 0.0464(9) 0.0410(9) 0.0347(8) -0.0080(7) 0.0020(7) -0.0044(7)
C5 0.0568(11) 0.0489(10) 0.0433(9) -0.0172(9) -0.0076(8) -0.0057(8)
C6 0.0423(9) 0.0503(10) 0.0570(10) -0.0196(8) -0.0006(8) 0.0013(9)
C7 0.0345(8) 0.0406(9) 0.0466(9) -0.0065(7) 0.0036(6) 0.0031(7)
C8 0.0293(7) 0.0288(8) 0.0341(7) 0.0018(6) -0.0005(6) 0.0026(6)
C9 0.0314(7) 0.0288(8) 0.0314(7) -0.0001(6) -0.0001(6) 0.0007(6)
C10 0.0358(8) 0.0439(9) 0.0299(7) -0.0073(7) 0.0017(6) -0.0022(6)
C11 0.0366(9) 0.0367(9) 0.0556(10) -0.0018(7) 0.0006(7) 0.0073(8)
C12 0.0406(9) 0.0459(11) 0.0701(12) 0.0062(8) 0.0151(8) -0.0027(9)
C13 0.0518(10) 0.0521(11) 0.0487(10) -0.0047(8) 0.0186(8) -0.0046(8)
C14 0.0475(9) 0.0463(10) 0.0363(8) -0.0073(8) 0.0046(7) 0.0008(7)
C15 0.0351(8) 0.0324(8) 0.0352(8) -0.0072(7) -0.0003(6) -0.0032(6)
C16 0.0502(11) 0.0774(14) 0.0609(12) -0.0236(10) 0.0197(9) -0.0053(10)

loop_
_atom_site_type_symbol
_atom_site_label
_atom_site_fract_x
_atom_site_fract_y
_atom_site_fract_z
_atom_site_U_iso_or_equiv
_atom_site_thermal_displace_type
_atom_site_calc_flag
_atom_site_refinement_flags
_atom_site_occupancy
Cl Cl1 0.17214(4) 0.42990(4) 0.02479(2) 0.04240(10) Uani . . 1.000
O O1 0.08041(10) 0.28868(13) 0.35614(8) 0.0481(4) Uani . . 1.000
N N1 0.32267(11) 0.61310(13) 0.11096(8) 0.0315(4) Uani . . 1.000
N N2 -0.05971(11) 0.45168(13) 0.28993(8) 0.0331(4) Uani . . 1.000
C C1 0.21630(13) 0.53822(15) 0.12066(9) 0.0292(4) Uani . . 1.000
C C2 0.13534(13) 0.53361(14) 0.20141(9) 0.0281(4) Uani . . 1.000
C C3 0.17568(13) 0.61625(16) 0.27547(10) 0.0304(4) Uani . . 1.000
C C4 0.33798(15) 0.78326(17) 0.34745(11) 0.0407(5) Uani . . 1.000
C C5 0.45224(16) 0.8575(2) 0.33878(12) 0.0498(6) Uani . . 1.000
C C6 0.52323(16) 0.8519(2) 0.25493(12) 0.0499(6) Uani . . 1.000
C C7 0.48186(15) 0.77503(17) 0.17819(12) 0.0405(5) Uani . . 1.000
C C8 0.36339(13) 0.69521(15) 0.18602(10) 0.0307(4) Uani . . 1.000
C C9 0.29139(13) 0.69933(15) 0.27116(10) 0.0305(4) Uani . . 1.000
C C10 0.01318(15) 0.44264(17) 0.20158(10) 0.0365(5) Uani . . 1.000
C C11 -0.16498(15) 0.54157(17) 0.29568(12) 0.0430(5) Uani . . 1.000
C C12 -0.23606(17) 0.54973(19) 0.37505(14) 0.0520(6) Uani . . 1.000
C C13 -0.20074(17) 0.4635(2) 0.45186(13) 0.0507(6) Uani . . 1.000
C C14 -0.09706(16) 0.37454(18) 0.44725(11) 0.0433(5) Uani . . 1.000
C C15 -0.01782(14) 0.36501(16) 0.36452(10) 0.0342(5) Uani . . 1.000
C C16 0.55794(17) 0.7727(2) 0.08775(14) 0.0626(7) Uani . . 1.000
H H3 0.12600 0.61800 0.33010 0.0360 Uiso calc R 1.000
H H4 0.29090 0.78780 0.40320 0.0490 Uiso calc R 1.000
H H5 0.48340 0.91260 0.38910 0.0600 Uiso calc R 1.000
H H6 0.60170 0.90260 0.25140 0.0600 Uiso calc R 1.000
H H10A -0.04430 0.47170 0.14960 0.0440 Uiso calc R 1.000
H H10B 0.03800 0.34430 0.19090 0.0440 Uiso calc R 1.000
H H11 -0.18800 0.59800 0.24400 0.0520 Uiso calc R 1.000
H H12 -0.30730 0.61160 0.37870 0.0630 Uiso calc R 1.000
H H13 -0.24950 0.46760 0.50690 0.0610 Uiso calc R 1.000
H H14 -0.07620 0.31770 0.49920 0.0520 Uiso calc R 1.000
H H16A 0.51020 0.82450 0.03970 0.0940 Uiso calc R 1.000
H H16B 0.56960 0.67590 0.06760 0.0940 Uiso calc R 1.000
H H16C 0.64250 0.81610 0.09820 0.0940 Uiso calc R 1.000

loop_
_atom_type_symbol
_atom_type_description
_atom_type_scat_dispersion_real
_atom_type_scat_dispersion_imag
_atom_type_scat_source
O O 0.0106 0.0060 'International Tables Vol C Tables 4.2.6.8 and 6.1.1.4'
N N 0.0061 0.0033 'International Tables Vol C Tables 4.2.6.8 and 6.1.1.4'
Cl Cl 0.1484 0.1585 'International Tables Vol C Tables 4.2.6.8 and 6.1.1.4'
H H 0.0000 0.0000 'International Tables Vol C Tables 4.2.6.8 and 6.1.1.4'
C C 0.0033 0.0016 'International Tables Vol C Tables 4.2.6.8 and 6.1.1.4'

loop_
_geom_angle_atom_site_label_1
_geom_angle_atom_site_label_2
_geom_angle_atom_site_label_3
_geom_angle_site_symmetry_1
_geom_angle_site_symmetry_2
_geom_angle_site_symmetry_3
_geom_angle
_geom_angle_publ_flag
C1 N1 C8 . . . 117.64(12) no
C10 N2 C11 . . . 119.57(12) no
C10 N2 C15 . . . 117.37(12) no
C11 N2 C15 . . . 123.06(12) no
Cl1 C1 N1 . . . 115.89(10) no
Cl1 C1 C2 . . . 117.53(10) no
N1 C1 C2 . . . 126.57(12) no
C1 C2 C3 . . . 115.54(12) no
C1 C2 C10 . . . 120.44(12) no
C3 C2 C10 . . . 124.02(12) no
C2 C3 C9 . . . 121.44(13) no
C5 C4 C9 . . . 119.52(14) no
C4 C5 C6 . . . 120.60(16) no
C5 C6 C7 . . . 122.57(16) no
C6 C7 C8 . . . 117.80(15) no
C6 C7 C16 . . . 121.89(15) no
C8 C7 C16 . . . 120.31(14) no
N1 C8 C7 . . . 118.73(13) no
N1 C8 C9 . . . 121.30(12) no
C7 C8 C9 . . . 119.96(13) no
C3 C9 C4 . . . 122.95(13) no
C3 C9 C8 . . . 117.51(13) no
C4 C9 C8 . . . 119.54(13) no
N2 C10 C2 . . . 113.33(12) no
N2 C11 C12 . . . 121.03(15) no
C11 C12 C13 . . . 118.75(16) no
C12 C13 C14 . . . 120.86(16) no
C13 C14 C15 . . . 121.87(15) no
O1 C15 N2 . . . 120.20(13) no
O1 C15 C14 . . . 125.40(14) no
N2 C15 C14 . . . 114.40(13) no
C2 C3 H3 . . . 119.00 no
C9 C3 H3 . . . 119.00 no
C5 C4 H4 . . . 120.00 no
C9 C4 H4 . . . 120.00 no
C4 C5 H5 . . . 120.00 no
C6 C5 H5 . . . 120.00 no
C5 C6 H6 . . . 119.00 no
C7 C6 H6 . . . 119.00 no
N2 C10 H10A . . . 109.00 no
N2 C10 H10B . . . 109.00 no
C2 C10 H10A . . . 109.00 no
C2 C10 H10B . . . 109.00 no
H10A C10 H10B . . . 108.00 no
N2 C11 H11 . . . 120.00 no
C12 C11 H11 . . . 119.00 no
C11 C12 H12 . . . 121.00 no
C13 C12 H12 . . . 121.00 no
C12 C13 H13 . . . 120.00 no
C14 C13 H13 . . . 120.00 no
C13 C14 H14 . . . 119.00 no
C15 C14 H14 . . . 119.00 no
C7 C16 H16A . . . 110.00 no
C7 C16 H16B . . . 109.00 no
C7 C16 H16C . . . 109.00 no
H16A C16 H16B . . . 109.00 no
H16A C16 H16C . . . 109.00 no
H16B C16 H16C . . . 109.00 no

loop_
_geom_bond_atom_site_label_1
_geom_bond_atom_site_label_2
_geom_bond_site_symmetry_1
_geom_bond_site_symmetry_2
_geom_bond_distance
_geom_bond_publ_flag
Cl1 C1 . . 1.7476(14) no
O1 C15 . . 1.2354(18) no
N1 C1 . . 1.2978(18) no
N1 C8 . . 1.3704(18) no
N2 C10 . . 1.4651(18) no
N2 C11 . . 1.3653(19) no
N2 C15 . . 1.3934(19) no
C1 C2 . . 1.4187(18) no
C2 C3 . . 1.3612(19) no
C2 C10 . . 1.506(2) no
C3 C9 . . 1.4123(19) no
C4 C5 . . 1.361(2) no
C4 C9 . . 1.412(2) no
C5 C6 . . 1.399(2) no
C6 C7 . . 1.364(2) no
C7 C8 . . 1.423(2) no
C7 C16 . . 1.505(3) no
C8 C9 . . 1.419(2) no
C11 C12 . . 1.347(3) no
C12 C13 . . 1.397(3) no
C13 C14 . . 1.346(2) no
C14 C15 . . 1.434(2) no
C3 H3 . . 0.9300 no
C4 H4 . . 0.9300 no
C5 H5 . . 0.9300 no
C6 H6 . . 0.9300 no
C10 H10A . . 0.9700 no
C10 H10B . . 0.9700 no
C11 H11 . . 0.9300 no
C12 H12 . . 0.9300 no
C13 H13 . . 0.9300 no
C14 H14 . . 0.9300 no
C16 H16A . . 0.9600 no
C16 H16B . . 0.9600 no
C16 H16C . . 0.9600 no

loop_
_geom_contact_atom_site_label_1
_geom_contact_atom_site_label_2
_geom_contact_distance
_geom_contact_site_symmetry_1
_geom_contact_site_symmetry_2
_geom_contact_publ_flag
Cl1 O1 3.2706(12) . 4_554 no
Cl1 H10A 2.8700 . . no
Cl1 H10A 2.9200 . 3_565 no
Cl1 H16B 3.1100 . 3_665 no
Cl1 H10B 2.8500 . . no
O1 C2 3.2298(17) . . no
O1 C2 3.3375(17) . 2_545 no
O1 C11 3.286(2) . 2_545 no
O1 Cl1 3.2706(12) . 4_555 no
O1 H10B 2.4300 . . no
O1 H11 2.5400 . 2_545 no
O1 H16C 2.8900 . 2_645 no
N1 C14 3.448(2) . 2_555 no
N1 C5 3.382(2) . 2_645 no
N2 C9 3.4391(18) . 2_545 no
N1 H16B 2.6600 . . no
N1 H5 2.7200 . 2_645 no
N1 H6 2.8700 . 2_645 no
N1 H16A 2.9400 . . no
N2 H3 2.5100 . . no
C1 C14 3.511(2) . 2_555 no
C2 C15 3.456(2) . 2_555 no
C2 O1 3.2298(17) . . no
C2 O1 3.3375(17) . 2_555 no
C3 C15 3.441(2) . 2_555 no
C3 C11 3.545(2) . . no
C3 C15 3.331(2) . . no
C4 C11 3.599(2) . 2_555 no
C5 N1 3.382(2) . 2_655 no
C6 C8 3.519(2) . 2_655 no
C8 C13 3.574(2) . 2_555 no
C8 C6 3.519(2) . 2_645 no
C9 C11 3.582(2) . 2_555 no
C9 N2 3.4391(18) . 2_555 no
C11 C9 3.582(2) . 2_545 no
C11 C3 3.545(2) . . no
C11 C4 3.599(2) . 2_545 no
C11 O1 3.286(2) . 2_555 no
C13 C8 3.574(2) . 2_545 no
C14 N1 3.448(2) . 2_545 no
C14 C1 3.511(2) . 2_545 no
C14 C14 3.401(2) . 3_566 no
C15 C3 3.441(2) . 2_545 no
C15 C2 3.456(2) . 2_545 no
C15 C3 3.331(2) . . no
C1 H6 2.8600 . 2_645 no
C2 H6 3.0000 . 2_645 no
C3 H6 3.0500 . 2_645 no
C3 H10B 3.0900 . 2_555 no
C8 H6 2.9100 . 2_645 no
C9 H6 3.0100 . 2_645 no
C11 H3 3.0700 . . no
C15 H3 2.8400 . . no
H3 N2 2.5100 . . no
H3 C11 3.0700 . . no
H3 C15 2.8400 . . no
H3 H4 2.5200 . . no
H3 H14 2.5500 . 3_566 no
H4 H3 2.5200 . . no
H5 N1 2.7200 . 2_655 no
H6 H16C 2.3600 . . no
H6 N1 2.8700 . 2_655 no
H6 C1 2.8600 . 2_655 no
H6 C2 3.0000 . 2_655 no
H6 C3 3.0500 . 2_655 no
H6 C8 2.9100 . 2_655 no
H6 C9 3.0100 . 2_655 no
H10A Cl1 2.8700 . . no
H10A H11 2.3200 . . no
H10A Cl1 2.9200 . 3_565 no
H10B Cl1 2.8500 . . no
H10B O1 2.4300 . . no
H10B C3 3.0900 . 2_545 no
H11 H10A 2.3200 . . no
H11 O1 2.5400 . 2_555 no
H14 H3 2.5500 . 3_566 no
H16A N1 2.9400 . . no
H16B N1 2.6600 . . no
H16B Cl1 3.1100 . 3_665 no
H16C H6 2.3600 . . no
H16C O1 2.8900 . 2_655 no

loop_
_geom_hbond_atom_site_label_D
_geom_hbond_atom_site_label_H
_geom_hbond_atom_site_label_A
_geom_hbond_site_symmetry_A
_geom_hbond_distance_DH
_geom_hbond_distance_HA
_geom_hbond_distance_DA
_geom_hbond_angle_DHA
_geom_hbond_publ_flag
C3 H3 N2 . 0.93 2.51 2.8560(18) 103 yes
C11 H11 O1 2_555 0.93 2.54 3.286(2) 137 yes
C6 H6 Cg1 2_655 0.93 2.61 3.4457(18) 150 yes

loop_
_geom_torsion_atom_site_label_1
_geom_torsion_atom_site_label_2
_geom_torsion_atom_site_label_3
_geom_torsion_atom_site_label_4
_geom_torsion_site_symmetry_1
_geom_torsion_site_symmetry_2
_geom_torsion_site_symmetry_3
_geom_torsion_site_symmetry_4
_geom_torsion
_geom_torsion_publ_flag
C8 N1 C1 Cl1 . . . . -177.53(10) no
C8 N1 C1 C2 . . . . 0.9(2) no
C1 N1 C8 C7 . . . . 178.16(13) no
C1 N1 C8 C9 . . . . -0.5(2) no
C11 N2 C10 C2 . . . . 97.14(15) no
C15 N2 C10 C2 . . . . -83.63(16) no
C10 N2 C11 C12 . . . . 178.31(15) no
C15 N2 C11 C12 . . . . -0.9(2) no
C10 N2 C15 O1 . . . . 2.8(2) no
C10 N2 C15 C14 . . . . -177.33(13) no
C11 N2 C15 O1 . . . . -177.96(14) no
C11 N2 C15 C14 . . . . 1.9(2) no
Cl1 C1 C2 C3 . . . . 178.03(10) no
Cl1 C1 C2 C10 . . . . -2.45(18) no
N1 C1 C2 C3 . . . . -0.4(2) no
N1 C1 C2 C10 . . . . 179.10(14) no
C1 C2 C3 C9 . . . . -0.6(2) no
C10 C2 C3 C9 . . . . 179.96(14) no
C1 C2 C10 N2 . . . . -179.27(12) no
C3 C2 C10 N2 . . . . 0.2(2) no
C2 C3 C9 C4 . . . . -178.28(14) no
C2 C3 C9 C8 . . . . 0.9(2) no
C9 C4 C5 C6 . . . . 0.4(3) no
C5 C4 C9 C3 . . . . 178.26(15) no
C5 C4 C9 C8 . . . . -0.9(2) no
C4 C5 C6 C7 . . . . 1.0(3) no
C5 C6 C7 C8 . . . . -1.7(3) no
C5 C6 C7 C16 . . . . 178.65(17) no
C6 C7 C8 N1 . . . . -177.62(14) no
C6 C7 C8 C9 . . . . 1.1(2) no
C16 C7 C8 N1 . . . . 2.1(2) no
C16 C7 C8 C9 . . . . -179.25(14) no
N1 C8 C9 C3 . . . . -0.4(2) no
N1 C8 C9 C4 . . . . 178.84(13) no
C7 C8 C9 C3 . . . . -179.02(13) no
C7 C8 C9 C4 . . . . 0.2(2) no
N2 C11 C12 C13 . . . . -0.4(3) no
C11 C12 C13 C14 . . . . 0.5(3) no
C12 C13 C14 C15 . . . . 0.6(3) no
C13 C14 C15 O1 . . . . 178.08(16) no
C13 C14 C15 N2 . . . . -1.7(2) no

loop_
_cod_related_entry_id
_cod_related_entry_database
_cod_related_entry_code
1 ChemSpider 24744842
